data_4125744
loop_
_publ_author_name
'Schuppe, Alexander W.'
'Newhouse, Timothy R.'

_publ_contact_author
;
 Prof. Timothy R. Newhouse         
 The Department of Chemistry 
 Yale University 
 P. O. Box 208107 
 New Haven 
 Connecticut 06520 USA.
;
_publ_section_title
;
 Assembly of the Limonoid Architecture by a Divergent Approach: Total
 Synthesis of (+-)-Andirolide N via (+-)-8\a-Hydroxycarapin.
;
_journal_issue 2
_journal_name_full 'Journal of the American Chemical Society'
_journal_page_first 631
_journal_page_last 634
_journal_paper_doi 10.1021/jacs.6b12268
_journal_volume 139
_journal_year 2017
_chemical_absolute_configuration unk
_chemical_formula_moiety 'C19 H20 O4'
_chemical_formula_sum 'C19 H20 O4'
_chemical_formula_weight 312.35
_chemical_name_systematic
; 
 ? 
;
_space_group_crystal_system orthorhombic
_space_group_IT_number 29
_space_group_name_Hall 'P 2c -2ac'
_space_group_name_H-M_alt 'P c a 21'
_symmetry_space_group_name_Hall 'P 2c -2ac'
_symmetry_space_group_name_H-M 'P c a 21'
_atom_sites_solution_hydrogens geom
_atom_sites_solution_primary direct
_atom_sites_solution_secondary difmap
_audit_creation_method SHELXL-2014
_cell_angle_alpha 90
_cell_angle_beta 90
_cell_angle_gamma 90
_cell_formula_units_Z 8
_cell_length_a 16.3242(3)
_cell_length_b 6.37560(10)
_cell_length_c 28.920(2)
_cell_measurement_reflns_used 78832
_cell_measurement_temperature 93(2)
_cell_measurement_theta_max 68.3
_cell_measurement_theta_min 2.7
_cell_volume 3009.9(2)
_computing_cell_refinement 'CrystalClear-SM Expert 2.0 r15 (Rigaku, 2011)'
_computing_data_collection 'CrystalClear-SM Expert 2.0 r15 (Rigaku, 2011)'
_computing_data_reduction 'CrystalClear-SM Expert 2.0 r15 (Rigaku, 2011)'
_computing_molecular_graphics
;
Dolomanov, O.V.; Bourhis, L.J.; Gildea, R.J.; Howard, J.A.K.; Puschmann, H., 
OLEX2: A complete structure solution, refinement and analysis program
(2009). J. Appl. Cryst., 42, 339-341.
;
_computing_publication_material 'SHELXL-2013 (Sheldrick, 2013)'
_computing_structure_refinement 'SHELXL-2014 (Sheldrick, 2014)'
_computing_structure_solution 'SHELXS-2013 (Sheldrick, 2013)'
_diffrn_ambient_temperature 93(2)
_diffrn_detector_area_resol_mean 22.2
_diffrn_measured_fraction_theta_full 0.999
_diffrn_measured_fraction_theta_max 0.998
_diffrn_measurement_device_type 'Rigaku Saturn 944+ CCD'
_diffrn_measurement_method \w
_diffrn_radiation_type CuK\a
_diffrn_radiation_wavelength 1.54187
_diffrn_reflns_av_R_equivalents 0.1467
_diffrn_reflns_av_unetI/netI 0.0813
_diffrn_reflns_Laue_measured_fraction_full 0.999
_diffrn_reflns_Laue_measured_fraction_max 0.998
_diffrn_reflns_limit_h_max 19
_diffrn_reflns_limit_h_min -19
_diffrn_reflns_limit_k_max 7
_diffrn_reflns_limit_k_min -7
_diffrn_reflns_limit_l_max 34
_diffrn_reflns_limit_l_min -34
_diffrn_reflns_number 86251
_diffrn_reflns_point_group_measured_fraction_full 0.999
_diffrn_reflns_point_group_measured_fraction_max 0.998
_diffrn_reflns_theta_full 67.687
_diffrn_reflns_theta_max 68.243
_diffrn_reflns_theta_min 3.056
_diffrn_source 'Rotating Anode'
_exptl_absorpt_coefficient_mu 0.781
_exptl_absorpt_correction_T_max 0.969
_exptl_absorpt_correction_T_min 0.822
_exptl_absorpt_correction_type multi-scan
_exptl_absorpt_process_details 'Jacobson, R. (1998) Private Communication'
_exptl_crystal_colour Colorless
_exptl_crystal_density_diffrn 1.379
_exptl_crystal_density_method 'not measured'
_exptl_crystal_description Block
_exptl_crystal_F_000 1328
_exptl_crystal_size_max 0.200
_exptl_crystal_size_mid 0.150
_exptl_crystal_size_min 0.040
_refine_diff_density_max 0.449
_refine_diff_density_min -0.207
_refine_diff_density_rms 0.058
_refine_ls_abs_structure_details
; 
 Refined as an inversion twin.

 Refinement of F^2^ against ALL reflections.  The weighted R-factor wR and 
 goodness of fit S are based on F^2^, conventional R-factors R are based 
 on F, with F set to zero for negative F^2^. The threshold expression of 
 F^2^ > 2sigma(F^2^) is used only for calculating R-factors(gt) etc. and is 
 not relevant to the choice of reflections for refinement.  R-factors based 
 on F^2^ are statistically about twice as large as those based on F, and R- 
 factors based on ALL data will be even larger. 

 The hydrogen atoms were first found in the difference map, then generated 
 geometrically and refined as riding atoms with C-H distances = 0.95- 0.99 
 \%A and U~iso~(H) = 1.2 times U~eq~(C) for CH and CH2 groups and U~iso~(H) 
 = 1.5 times U~eq~(C) for CH3 groups. 
;
_refine_ls_abs_structure_Flack 0.1(3)
_refine_ls_extinction_coef 0.0016(4)
_refine_ls_extinction_expression Fc^*^=kFc[1+0.001xFc^2^\l^3^/sin(2\q)]^-1/4^
_refine_ls_extinction_method SHELXL
_refine_ls_goodness_of_fit_ref 1.085
_refine_ls_hydrogen_treatment constr
_refine_ls_matrix_type full
_refine_ls_number_parameters 421
_refine_ls_number_reflns 5495
_refine_ls_number_restraints 1
_refine_ls_restrained_S_all 1.085
_refine_ls_R_factor_all 0.0523
_refine_ls_R_factor_gt 0.0486
_refine_ls_shift/su_max 0.000
_refine_ls_shift/su_mean 0.000
_refine_ls_structure_factor_coef Fsqd
_refine_ls_weighting_details 'w=1/[\s^2^(Fo^2^)+(0.0719P)^2^+0.7520P] where P=(Fo^2^+2Fc^2^)/3'
_refine_ls_weighting_scheme calc
_refine_ls_wR_factor_gt 0.1289
_refine_ls_wR_factor_ref 0.1329
_reflns_Friedel_coverage 0.957
_reflns_Friedel_fraction_full 1.000
_reflns_Friedel_fraction_max 0.999
_reflns_number_gt 5039
_reflns_number_total 5495
_reflns_threshold_expression 'I > 2\s(I)'
_cod_data_source_file ja6b12268_si_002.cif
_cod_data_source_block 007-14181
_cod_database_code 4125744
_shelx_space_group_comment
; 
The symmetry employed for this shelxl refinement is uniquely defined 
by the following loop, which should always be used as a source of 
symmetry information in preference to the above space-group names. 
They are only intended as comments. 
;
_shelx_estimated_absorpt_t_min 0.859
_shelx_estimated_absorpt_t_max 0.969
_shelxl_version_number 2014-3

loop_
_space_group_symop_operation_xyz
'x, y, z'
'-x, -y, z+1/2'
'x+1/2, -y, z'
'-x+1/2, y, z+1/2'

loop_
_atom_site_label
_atom_site_type_symbol
_atom_site_fract_x
_atom_site_fract_y
_atom_site_fract_z
_atom_site_U_iso_or_equiv
_atom_site_adp_type
_atom_site_occupancy
_atom_site_site_symmetry_order
_atom_site_calc_flag
_atom_site_refinement_flags_posn
_atom_site_refinement_flags_adp
O1A O 0.6225(2) 0.5435(6) 0.25495(13) 0.0525(10) Uani 1 1 d . .
O2A O 0.36997(17) -0.1854(4) 0.46468(9) 0.0325(6) Uani 1 1 d . .
O3A O 0.29381(15) 0.0943(4) 0.45318(8) 0.0243(6) Uani 1 1 d . .
O4A O 0.09721(16) 0.5850(4) 0.45668(10) 0.0328(7) Uani 1 1 d . .
C1A C 0.5731(3) 0.4729(7) 0.28303(17) 0.0372(10) Uani 1 1 d . .
C2A C 0.5965(2) 0.3098(7) 0.31638(15) 0.0342(9) Uani 1 1 d . .
H2A H 0.6511 0.2577 0.3164 0.041 Uiso 1 1 calc R U
C8A C 0.4559(2) 0.2835(6) 0.34666(13) 0.0263(8) Uani 1 1 d . .
C9A C 0.4269(2) 0.3986(6) 0.30326(13) 0.0295(9) Uani 1 1 d . .
H9A H 0.4255 0.2904 0.2782 0.035 Uiso 1 1 calc R U
C10A C 0.4884(3) 0.5615(7) 0.28752(14) 0.0350(10) Uani 1 1 d . .
H10A H 0.4710 0.6134 0.2564 0.042 Uiso 1 1 calc R U
C11A C 0.3387(3) 0.4849(7) 0.30664(16) 0.0333(10) Uani 1 1 d . .
H11A H 0.3374 0.6281 0.2934 0.040 Uiso 1 1 calc R U
H11B H 0.3020 0.3956 0.2878 0.040 Uiso 1 1 calc R U
C12A C 0.3060(3) 0.4929(7) 0.35621(16) 0.0320(10) Uani 1 1 d . .
H12A H 0.2476 0.5347 0.3558 0.038 Uiso 1 1 calc R U
H12B H 0.3368 0.5997 0.3740 0.038 Uiso 1 1 calc R U
C13A C 0.3146(2) 0.2788(6) 0.37995(13) 0.0251(8) Uani 1 1 d . .
C14A C 0.4047(2) 0.2217(6) 0.38068(13) 0.0253(8) Uani 1 1 d . .
C15A C 0.4323(2) 0.0966(6) 0.42237(13) 0.0276(8) Uani 1 1 d . .
H15A H 0.4724 -0.0101 0.4121 0.033 Uiso 1 1 calc R U
H15B H 0.4607 0.1921 0.4441 0.033 Uiso 1 1 calc R U
C16A C 0.3643(2) -0.0113(6) 0.44758(13) 0.0257(9) Uani 1 1 d . .
C17A C 0.2883(2) 0.3004(6) 0.43096(13) 0.0250(8) Uani 1 1 d . .
H17A H 0.3268 0.3987 0.4469 0.030 Uiso 1 1 calc R U
C18A C 0.2637(2) 0.1117(6) 0.35501(13) 0.0297(8) Uani 1 1 d . .
H18A H 0.2861 0.0886 0.3240 0.045 Uiso 1 1 calc R U
H18B H 0.2068 0.1592 0.3526 0.045 Uiso 1 1 calc R U
H18C H 0.2657 -0.0198 0.3726 0.045 Uiso 1 1 calc R U
C19A C 0.4935(3) 0.7507(7) 0.32008(18) 0.0434(11) Uani 1 1 d . .
H19A H 0.4391 0.8135 0.3235 0.065 Uiso 1 1 calc R U
H19B H 0.5314 0.8547 0.3072 0.065 Uiso 1 1 calc R U
H19C H 0.5134 0.7049 0.3504 0.065 Uiso 1 1 calc R U
C20A C 0.2022(2) 0.3729(6) 0.43932(13) 0.0244(8) Uani 1 1 d . .
C21A C 0.1805(2) 0.5693(7) 0.45175(14) 0.0289(9) Uani 1 1 d . .
H21A H 0.2179 0.6814 0.4565 0.035 Uiso 1 1 calc R U
C22A C 0.1284(2) 0.2555(6) 0.43654(13) 0.0284(8) Uani 1 1 d . .
H22A H 0.1234 0.1114 0.4286 0.034 Uiso 1 1 calc R U
C23A C 0.0670(2) 0.3869(7) 0.44722(14) 0.0304(9) Uani 1 1 d . .
H23A H 0.0107 0.3492 0.4482 0.036 Uiso 1 1 calc R U
C30A C 0.5424(2) 0.2334(7) 0.34676(14) 0.0310(8) Uani 1 1 d . .
H30A H 0.5620 0.1404 0.3699 0.037 Uiso 1 1 calc R U
O1B O 0.1350(2) 0.9884(5) 0.74423(13) 0.0473(9) Uani 1 1 d . .
O2B O 0.39190(17) 0.3147(4) 0.52907(9) 0.0308(6) Uani 1 1 d . .
O3B O 0.46691(15) 0.5947(4) 0.54174(9) 0.0264(6) Uani 1 1 d . .
O4B O 0.66201(16) 1.0862(5) 0.53905(10) 0.0323(7) Uani 1 1 d . .
C30B C 0.2155(2) 0.7198(6) 0.64611(14) 0.0308(9) Uani 1 1 d . .
H30B H 0.1965 0.6327 0.6217 0.037 Uiso 1 1 calc R U
C1B C 0.1834(3) 0.9395(8) 0.71334(15) 0.0365(10) Uani 1 1 d . .
C2B C 0.1610(3) 0.7894(7) 0.67752(15) 0.0362(10) Uani 1 1 d . .
H2B H 0.1063 0.7390 0.6763 0.043 Uiso 1 1 calc R U
C8B C 0.3027(2) 0.7722(6) 0.64783(13) 0.0271(8) Uani 1 1 d . .
C9B C 0.3308(2) 0.8793(6) 0.69174(13) 0.0293(9) Uani 1 1 d . .
H9B H 0.3325 0.7677 0.7160 0.035 Uiso 1 1 calc R U
C10B C 0.2675(3) 1.0420(7) 0.70847(14) 0.0324(9) Uani 1 1 d . .
H10B H 0.2850 1.0925 0.7397 0.039 Uiso 1 1 calc R U
C11B C 0.4180(3) 0.9728(8) 0.68961(17) 0.0370(10) Uani 1 1 d . .
H11C H 0.4171 1.1151 0.7033 0.044 Uiso 1 1 calc R U
H11D H 0.4552 0.8851 0.7085 0.044 Uiso 1 1 calc R U
C12B C 0.4515(3) 0.9866(6) 0.64043(15) 0.0311(10) Uani 1 1 d . .
H12C H 0.5098 1.0294 0.6415 0.037 Uiso 1 1 calc R U
H12D H 0.4209 1.0950 0.6231 0.037 Uiso 1 1 calc R U
C13B C 0.4443(2) 0.7760(6) 0.61525(13) 0.0264(8) Uani 1 1 d . .
C14B C 0.3544(2) 0.7143(6) 0.61381(13) 0.0262(8) Uani 1 1 d . .
C15B C 0.3278(2) 0.5942(6) 0.57115(13) 0.0292(9) Uani 1 1 d . .
H15C H 0.2874 0.4863 0.5804 0.035 Uiso 1 1 calc R U
H15D H 0.2999 0.6923 0.5498 0.035 Uiso 1 1 calc R U
C16B C 0.3971(2) 0.4887(6) 0.54572(13) 0.0249(8) Uani 1 1 d . .
C17B C 0.4715(2) 0.7997(6) 0.56448(12) 0.0241(8) Uani 1 1 d . .
H17B H 0.4326 0.8973 0.5486 0.029 Uiso 1 1 calc R U
C18B C 0.4951(3) 0.6039(6) 0.64020(13) 0.0322(9) Uani 1 1 d . .
H18D H 0.4956 0.4761 0.6214 0.048 Uiso 1 1 calc R U
H18E H 0.4704 0.5735 0.6704 0.048 Uiso 1 1 calc R U
H18F H 0.5514 0.6535 0.6446 0.048 Uiso 1 1 calc R U
C19B C 0.2585(3) 1.2311(7) 0.67731(16) 0.0434(11) Uani 1 1 d . .
H19D H 0.3119 1.2995 0.6736 0.065 Uiso 1 1 calc R U
H19E H 0.2197 1.3300 0.6911 0.065 Uiso 1 1 calc R U
H19F H 0.2382 1.1862 0.6470 0.065 Uiso 1 1 calc R U
C20B C 0.5567(2) 0.8760(6) 0.55641(14) 0.0264(8) Uani 1 1 d . .
C21B C 0.5780(2) 1.0718(6) 0.54387(14) 0.0303(9) Uani 1 1 d . .
H21B H 0.5407 1.1840 0.5390 0.036 Uiso 1 1 calc R U
C22B C 0.6316(2) 0.7576(6) 0.55899(13) 0.0296(9) Uani 1 1 d . .
H22B H 0.6372 0.6137 0.5669 0.036 Uiso 1 1 calc R U
C23B C 0.6921(2) 0.8921(6) 0.54794(13) 0.0285(8) Uani 1 1 d . .
H23B H 0.7485 0.8557 0.5465 0.034 Uiso 1 1 calc R U

loop_
_atom_site_aniso_label
_atom_site_aniso_U_11
_atom_site_aniso_U_22
_atom_site_aniso_U_33
_atom_site_aniso_U_23
_atom_site_aniso_U_13
_atom_site_aniso_U_12
O1A 0.042(2) 0.051(2) 0.065(3) 0.0151(18) 0.0211(17) -0.0008(16)
O2A 0.0308(15) 0.0312(16) 0.0356(14) 0.0074(12) -0.0018(11) 0.0002(12)
O3A 0.0229(13) 0.0237(13) 0.0263(13) 0.0027(10) -0.0001(10) 0.0006(10)
O4A 0.0247(14) 0.0335(17) 0.0401(16) -0.0069(12) 0.0046(12) 0.0040(12)
C1A 0.036(2) 0.035(2) 0.041(2) 0.0034(19) 0.0033(19) -0.009(2)
C2A 0.025(2) 0.038(2) 0.040(2) 0.0008(18) 0.0022(16) -0.0040(18)
C8A 0.0243(19) 0.0255(19) 0.0291(19) 0.0009(16) -0.0003(15) -0.0015(15)
C9A 0.031(2) 0.030(2) 0.0269(19) 0.0021(15) 0.0011(16) 0.0014(17)
C10A 0.039(2) 0.034(2) 0.033(2) 0.0060(18) 0.0016(18) -0.002(2)
C11A 0.031(2) 0.038(2) 0.031(2) 0.0127(17) 0.0016(17) 0.0030(17)
C12A 0.028(2) 0.031(3) 0.037(3) 0.0054(16) 0.0005(18) 0.0055(17)
C13A 0.0213(18) 0.0257(19) 0.0282(18) 0.0011(15) -0.0021(14) 0.0006(16)
C14A 0.0231(19) 0.0228(18) 0.0299(19) -0.0009(15) -0.0035(14) 0.0009(15)
C15A 0.025(2) 0.032(2) 0.0261(18) 0.0029(15) 0.0027(14) 0.0029(16)
C16A 0.0220(19) 0.032(2) 0.023(2) -0.0004(15) -0.0031(14) 0.0014(15)
C17A 0.0228(19) 0.0244(19) 0.0279(19) -0.0023(15) -0.0017(14) -0.0008(15)
C18A 0.026(2) 0.035(2) 0.0283(19) -0.0036(16) -0.0015(16) -0.0010(17)
C19A 0.051(3) 0.034(3) 0.046(3) -0.0033(19) 0.000(2) -0.004(2)
C20A 0.0222(19) 0.0267(19) 0.0242(17) -0.0025(15) -0.0001(14) -0.0009(15)
C21A 0.0229(19) 0.030(2) 0.034(2) -0.0050(17) 0.0025(16) -0.0035(17)
C22A 0.026(2) 0.030(2) 0.0298(19) -0.0049(15) -0.0014(14) -0.0016(16)
C23A 0.026(2) 0.033(2) 0.032(2) -0.0081(17) -0.0003(16) 0.0009(17)
C30A 0.030(2) 0.034(2) 0.0292(19) 0.0014(16) -0.0010(15) 0.0010(17)
O1B 0.048(2) 0.055(2) 0.0397(16) -0.0095(15) 0.0165(15) 0.0022(15)
O2B 0.0292(15) 0.0270(14) 0.0363(14) -0.0097(11) -0.0035(11) 0.0005(12)
O3B 0.0252(13) 0.0267(14) 0.0272(13) -0.0022(10) 0.0006(10) -0.0009(11)
O4B 0.0268(15) 0.0356(16) 0.0345(15) 0.0081(12) 0.0047(12) -0.0023(12)
C30B 0.027(2) 0.035(2) 0.0304(19) -0.0037(17) -0.0020(16) 0.0013(17)
C1B 0.037(3) 0.039(2) 0.033(2) 0.0006(18) 0.0028(18) 0.007(2)
C2B 0.026(2) 0.042(2) 0.041(2) -0.0017(18) 0.0016(17) 0.0001(18)
C8B 0.0257(19) 0.0278(19) 0.0277(18) 0.0001(16) -0.0007(15) -0.0008(16)
C9B 0.032(2) 0.030(2) 0.0261(18) -0.0034(15) -0.0010(15) -0.0005(17)
C10B 0.033(2) 0.035(2) 0.029(2) -0.0020(18) 0.0005(17) 0.0006(19)
C11B 0.032(2) 0.042(2) 0.036(2) -0.0080(19) 0.0022(18) -0.0060(19)
C12B 0.033(2) 0.028(2) 0.032(2) -0.0060(16) 0.0037(17) -0.0087(17)
C13B 0.0262(19) 0.0276(19) 0.0255(18) -0.0019(15) 0.0013(15) -0.0023(16)
C14B 0.0258(19) 0.0246(19) 0.0281(18) -0.0005(15) 0.0007(15) -0.0031(15)
C15B 0.025(2) 0.031(2) 0.032(2) -0.0050(15) -0.0009(15) -0.0010(17)
C16B 0.0225(18) 0.028(2) 0.024(2) -0.0012(14) -0.0005(15) 0.0009(15)
C17B 0.0230(19) 0.0226(19) 0.0268(18) -0.0011(14) -0.0015(14) -0.0014(15)
C18B 0.029(2) 0.038(2) 0.0296(19) 0.0058(17) -0.0035(16) -0.0043(17)
C19B 0.058(3) 0.033(2) 0.040(2) -0.0036(18) -0.010(2) 0.003(2)
C20B 0.0224(19) 0.029(2) 0.0283(19) 0.0016(16) 0.0011(15) -0.0013(16)
C21B 0.024(2) 0.030(2) 0.037(2) 0.0068(18) 0.0024(16) -0.0012(17)
C22B 0.025(2) 0.032(2) 0.032(2) 0.0054(16) -0.0014(15) 0.0014(17)
C23B 0.0230(19) 0.035(2) 0.0272(19) 0.0016(16) 0.0003(15) 0.0021(16)

loop_
_atom_type_symbol
_atom_type_description
_atom_type_scat_dispersion_real
_atom_type_scat_dispersion_imag
_atom_type_scat_source
C C 0.0181 0.0091 'International Tables Vol C Tables 4.2.6.8 and 6.1.1.4'
H H 0.0000 0.0000 'International Tables Vol C Tables 4.2.6.8 and 6.1.1.4'
O O 0.0492 0.0322 'International Tables Vol C Tables 4.2.6.8 and 6.1.1.4'

loop_
_geom_angle_atom_site_label_1
_geom_angle_atom_site_label_2
_geom_angle_atom_site_label_3
_geom_angle
C16A O3A C17A 116.7(3)
C21A O4A C23A 105.5(3)
O1A C1A C2A 121.4(4)
O1A C1A C10A 121.6(4)
C2A C1A C10A 116.8(4)
C30A C2A C1A 121.1(4)
C30A C2A H2A 119.5
C1A C2A H2A 119.5
C14A C8A C30A 122.6(3)
C14A C8A C9A 123.1(3)
C30A C8A C9A 114.2(3)
C10A C9A C8A 111.7(3)
C10A C9A C11A 113.1(3)
C8A C9A C11A 114.1(3)
C10A C9A H9A 105.7
C8A C9A H9A 105.7
C11A C9A H9A 105.7
C1A C10A C9A 112.3(4)
C1A C10A C19A 107.4(4)
C9A C10A C19A 113.0(4)
C1A C10A H10A 108.0
C9A C10A H10A 108.0
C19A C10A H10A 108.0
C12A C11A C9A 113.3(3)
C12A C11A H11A 108.9
C9A C11A H11A 108.9
C12A C11A H11B 108.9
C9A C11A H11B 108.9
H11A C11A H11B 107.7
C11A C12A C13A 110.9(3)
C11A C12A H12A 109.5
C13A C12A H12A 109.5
C11A C12A H12B 109.5
C13A C12A H12B 109.5
H12A C12A H12B 108.0
C14A C13A C18A 111.5(3)
C14A C13A C12A 108.0(3)
C18A C13A C12A 111.0(3)
C14A C13A C17A 106.2(3)
C18A C13A C17A 111.2(3)
C12A C13A C17A 108.8(3)
C8A C14A C15A 123.4(3)
C8A C14A C13A 121.4(3)
C15A C14A C13A 115.2(3)
C16A C15A C14A 114.2(3)
C16A C15A H15A 108.7
C14A C15A H15A 108.7
C16A C15A H15B 108.7
C14A C15A H15B 108.7
H15A C15A H15B 107.6
O2A C16A O3A 118.2(3)
O2A C16A C15A 124.1(3)
O3A C16A C15A 117.6(3)
O3A C17A C20A 105.3(3)
O3A C17A C13A 108.8(3)
C20A C17A C13A 116.3(3)
O3A C17A H17A 108.7
C20A C17A H17A 108.7
C13A C17A H17A 108.7
C13A C18A H18A 109.5
C13A C18A H18B 109.5
H18A C18A H18B 109.5
C13A C18A H18C 109.5
H18A C18A H18C 109.5
H18B C18A H18C 109.5
C10A C19A H19A 109.5
C10A C19A H19B 109.5
H19A C19A H19B 109.5
C10A C19A H19C 109.5
H19A C19A H19C 109.5
H19B C19A H19C 109.5
C21A C20A C22A 106.3(3)
C21A C20A C17A 125.1(3)
C22A C20A C17A 128.6(3)
C20A C21A O4A 110.8(3)
C20A C21A H21A 124.6
O4A C21A H21A 124.6
C23A C22A C20A 106.9(4)
C23A C22A H22A 126.5
C20A C22A H22A 126.5
C22A C23A O4A 110.4(3)
C22A C23A H23A 124.8
O4A C23A H23A 124.8
C2A C30A C8A 124.2(4)
C2A C30A H30A 117.9
C8A C30A H30A 117.9
C16B O3B C17B 117.3(3)
C23B O4B C21B 106.3(3)
C2B C30B C8B 123.0(4)
C2B C30B H30B 118.5
C8B C30B H30B 118.5
O1B C1B C2B 121.4(4)
O1B C1B C10B 122.4(4)
C2B C1B C10B 116.2(4)
C30B C2B C1B 122.0(4)
C30B C2B H2B 119.0
C1B C2B H2B 119.0
C14B C8B C30B 121.5(4)
C14B C8B C9B 123.1(4)
C30B C8B C9B 115.2(3)
C8B C9B C10B 111.4(3)
C8B C9B C11B 114.8(3)
C10B C9B C11B 111.7(3)
C8B C9B H9B 106.1
C10B C9B H9B 106.1
C11B C9B H9B 106.1
C19B C10B C1B 108.0(4)
C19B C10B C9B 114.5(4)
C1B C10B C9B 110.0(4)
C19B C10B H10B 108.1
C1B C10B H10B 108.1
C9B C10B H10B 108.1
C12B C11B C9B 113.0(4)
C12B C11B H11C 109.0
C9B C11B H11C 109.0
C12B C11B H11D 109.0
C9B C11B H11D 109.0
H11C C11B H11D 107.8
C11B C12B C13B 111.4(3)
C11B C12B H12C 109.4
C13B C12B H12C 109.4
C11B C12B H12D 109.4
C13B C12B H12D 109.4
H12C C12B H12D 108.0
C14B C13B C12B 108.4(3)
C14B C13B C17B 106.1(3)
C12B C13B C17B 110.1(3)
C14B C13B C18B 110.2(3)
C12B C13B C18B 110.9(3)
C17B C13B C18B 111.0(3)
C8B C14B C15B 123.6(3)
C8B C14B C13B 120.9(3)
C15B C14B C13B 115.5(3)
C16B C15B C14B 114.0(3)
C16B C15B H15C 108.7
C14B C15B H15C 108.7
C16B C15B H15D 108.7
C14B C15B H15D 108.7
H15C C15B H15D 107.6
O2B C16B O3B 119.4(3)
O2B C16B C15B 123.4(3)
O3B C16B C15B 117.3(3)
O3B C17B C20B 105.5(3)
O3B C17B C13B 109.0(3)
C20B C17B C13B 116.7(3)
O3B C17B H17B 108.5
C20B C17B H17B 108.5
C13B C17B H17B 108.5
C13B C18B H18D 109.5
C13B C18B H18E 109.5
H18D C18B H18E 109.5
C13B C18B H18F 109.5
H18D C18B H18F 109.5
H18E C18B H18F 109.5
C10B C19B H19D 109.5
C10B C19B H19E 109.5
H19D C19B H19E 109.5
C10B C19B H19F 109.5
H19D C19B H19F 109.5
H19E C19B H19F 109.5
C21B C20B C22B 106.3(3)
C21B C20B C17B 125.8(4)
C22B C20B C17B 127.8(3)
C20B C21B O4B 110.2(4)
C20B C21B H21B 124.9
O4B C21B H21B 124.9
C23B C22B C20B 106.1(4)
C23B C22B H22B 127.0
C20B C22B H22B 127.0
C22B C23B O4B 111.1(3)
C22B C23B H23B 124.4
O4B C23B H23B 124.4

loop_
_geom_bond_atom_site_label_1
_geom_bond_atom_site_label_2
_geom_bond_distance
O1A C1A 1.230(5)
O2A C16A 1.219(5)
O3A C16A 1.343(4)
O3A C17A 1.465(4)
O4A C21A 1.371(5)
O4A C23A 1.383(5)
C1A C2A 1.469(7)
C1A C10A 1.499(7)
C2A C30A 1.338(6)
C2A H2A 0.9500
C8A C14A 1.350(5)
C8A C30A 1.447(5)
C8A C9A 1.529(5)
C9A C10A 1.515(6)
C9A C11A 1.545(6)
C9A H9A 1.0000
C10A C19A 1.532(6)
C10A H10A 1.0000
C11A C12A 1.530(6)
C11A H11A 0.9900
C11A H11B 0.9900
C12A C13A 1.535(5)
C12A H12A 0.9900
C12A H12B 0.9900
C13A C14A 1.515(5)
C13A C18A 1.532(5)
C13A C17A 1.543(5)
C14A C15A 1.514(5)
C15A C16A 1.495(5)
C15A H15A 0.9900
C15A H15B 0.9900
C17A C20A 1.498(5)
C17A H17A 1.0000
C18A H18A 0.9800
C18A H18B 0.9800
C18A H18C 0.9800
C19A H19A 0.9800
C19A H19B 0.9800
C19A H19C 0.9800
C20A C21A 1.350(6)
C20A C22A 1.422(5)
C21A H21A 0.9500
C22A C23A 1.342(5)
C22A H22A 0.9500
C23A H23A 0.9500
C30A H30A 0.9500
O1B C1B 1.233(6)
O2B C16B 1.212(4)
O3B C16B 1.331(5)
O3B C17B 1.465(4)
O4B C23B 1.356(5)
O4B C21B 1.381(5)
C30B C2B 1.347(6)
C30B C8B 1.462(5)
C30B H30B 0.9500
C1B C2B 1.457(6)
C1B C10B 1.528(7)
C2B H2B 0.9500
C8B C14B 1.348(5)
C8B C9B 1.513(5)
C9B C10B 1.541(6)
C9B C11B 1.545(6)
C9B H9B 1.0000
C10B C19B 1.512(6)
C10B H10B 1.0000
C11B C12B 1.527(6)
C11B H11C 0.9900
C11B H11D 0.9900
C12B C13B 1.532(5)
C12B H12C 0.9900
C12B H12D 0.9900
C13B C14B 1.519(5)
C13B C17B 1.542(5)
C13B C18B 1.554(5)
C14B C15B 1.516(5)
C15B C16B 1.508(5)
C15B H15C 0.9900
C15B H15D 0.9900
C17B C20B 1.493(5)
C17B H17B 1.0000
C18B H18D 0.9800
C18B H18E 0.9800
C18B H18F 0.9800
C19B H19D 0.9800
C19B H19E 0.9800
C19B H19F 0.9800
C20B C21B 1.346(5)
C20B C22B 1.439(5)
C21B H21B 0.9500
C22B C23B 1.346(6)
C22B H22B 0.9500
C23B H23B 0.9500

loop_
_geom_torsion_atom_site_label_1
_geom_torsion_atom_site_label_2
_geom_torsion_atom_site_label_3
_geom_torsion_atom_site_label_4
_geom_torsion
O1A C1A C2A C30A -179.9(5)
C10A C1A C2A C30A 5.1(7)
C14A C8A C9A C10A 143.8(4)
C30A C8A C9A C10A -40.3(5)
C14A C8A C9A C11A 13.9(5)
C30A C8A C9A C11A -170.1(4)
O1A C1A C10A C9A 150.5(5)
C2A C1A C10A C9A -34.6(6)
O1A C1A C10A C19A -84.7(6)
C2A C1A C10A C19A 90.3(5)
C8A C9A C10A C1A 51.4(5)
C11A C9A C10A C1A -178.2(4)
C8A C9A C10A C19A -70.3(5)
C11A C9A C10A C19A 60.1(5)
C10A C9A C11A C12A -113.3(4)
C8A C9A C11A C12A 15.9(5)
C9A C11A C12A C13A -53.1(5)
C11A C12A C13A C14A 60.0(4)
C11A C12A C13A C18A -62.4(4)
C11A C12A C13A C17A 174.9(3)
C30A C8A C14A C15A 0.7(6)
C9A C8A C14A C15A 176.3(4)
C30A C8A C14A C13A 179.2(3)
C9A C8A C14A C13A -5.2(6)
C18A C13A C14A C8A 90.4(4)
C12A C13A C14A C8A -31.8(5)
C17A C13A C14A C8A -148.4(4)
C18A C13A C14A C15A -90.9(4)
C12A C13A C14A C15A 146.9(3)
C17A C13A C14A C15A 30.3(4)
C8A C14A C15A C16A -161.8(4)
C13A C14A C15A C16A 19.5(5)
C17A O3A C16A O2A -178.2(3)
C17A O3A C16A C15A 4.4(5)
C14A C15A C16A O2A 142.1(4)
C14A C15A C16A O3A -40.7(5)
C16A O3A C17A C20A 175.3(3)
C16A O3A C17A C13A 50.0(4)
C14A C13A C17A O3A -65.9(3)
C18A C13A C17A O3A 55.5(4)
C12A C13A C17A O3A 178.1(3)
C14A C13A C17A C20A 175.5(3)
C18A C13A C17A C20A -63.1(4)
C12A C13A C17A C20A 59.4(4)
O3A C17A C20A C21A 137.2(4)
C13A C17A C20A C21A -102.3(4)
O3A C17A C20A C22A -42.1(5)
C13A C17A C20A C22A 78.4(5)
C22A C20A C21A O4A -0.6(5)
C17A C20A C21A O4A 180.0(3)
C23A O4A C21A C20A 0.7(4)
C21A C20A C22A C23A 0.2(5)
C17A C20A C22A C23A 179.6(4)
C20A C22A C23A O4A 0.2(5)
C21A O4A C23A C22A -0.5(5)
C1A C2A C30A C8A 7.2(7)
C14A C8A C30A C2A -172.8(4)
C9A C8A C30A C2A 11.3(6)
C8B C30B C2B C1B 6.1(7)
O1B C1B C2B C30B -173.8(5)
C10B C1B C2B C30B 10.1(6)
C2B C30B C8B C14B -174.5(4)
C2B C30B C8B C9B 10.1(6)
C14B C8B C9B C10B 144.4(4)
C30B C8B C9B C10B -40.3(5)
C14B C8B C9B C11B 16.2(6)
C30B C8B C9B C11B -168.5(4)
O1B C1B C10B C19B -90.2(5)
C2B C1B C10B C19B 85.9(5)
O1B C1B C10B C9B 144.2(4)
C2B C1B C10B C9B -39.7(5)
C8B C9B C10B C19B -67.7(5)
C11B C9B C10B C19B 62.2(5)
C8B C9B C10B C1B 54.1(4)
C11B C9B C10B C1B -176.0(4)
C8B C9B C11B C12B 13.9(5)
C10B C9B C11B C12B -114.2(4)
C9B C11B C12B C13B -51.5(5)
C11B C12B C13B C14B 59.3(4)
C11B C12B C13B C17B 175.0(4)
C11B C12B C13B C18B -61.8(4)
C30B C8B C14B C15B 0.8(6)
C9B C8B C14B C15B 175.8(4)
C30B C8B C14B C13B 178.0(3)
C9B C8B C14B C13B -7.0(6)
C12B C13B C14B C8B -30.7(5)
C17B C13B C14B C8B -149.0(4)
C18B C13B C14B C8B 90.8(4)
C12B C13B C14B C15B 146.7(3)
C17B C13B C14B C15B 28.5(4)
C18B C13B C14B C15B -91.8(4)
C8B C14B C15B C16B -161.8(4)
C13B C14B C15B C16B 20.8(5)
C17B O3B C16B O2B -177.0(3)
C17B O3B C16B C15B 3.1(5)
C14B C15B C16B O2B 139.7(4)
C14B C15B C16B O3B -40.3(5)
C16B O3B C17B C20B 177.2(3)
C16B O3B C17B C13B 51.1(4)
C14B C13B C17B O3B -65.1(4)
C12B C13B C17B O3B 177.8(3)
C18B C13B C17B O3B 54.6(4)
C14B C13B C17B C20B 175.6(3)
C12B C13B C17B C20B 58.5(4)
C18B C13B C17B C20B -64.7(4)
O3B C17B C20B C21B 136.1(4)
C13B C17B C20B C21B -102.7(5)
O3B C17B C20B C22B -42.0(5)
C13B C17B C20B C22B 79.2(5)
C22B C20B C21B O4B -1.0(5)
C17B C20B C21B O4B -179.4(3)
C23B O4B C21B C20B 1.4(5)
C21B C20B C22B C23B 0.2(4)
C17B C20B C22B C23B 178.6(4)
C20B C22B C23B O4B 0.7(4)
C21B O4B C23B C22B -1.2(4)
